data_2221117
loop_
_publ_author_name
'Fun, Hoong-Kun'
'Chantrapromma, Suchada'
'Sujith, K. V.'
'Kalluraya, B.'

_publ_section_title
;
 2-(4-Isobutylphenyl)-<i>N</i>'-[1-(4-nitrophenyl)ethylidene]propanohydrazide
;
_journal_coeditor_code IS2386
_journal_issue 3
_journal_name_full 'Acta Crystallographica Section E'
_journal_page_first o445
_journal_paper_doi 10.1107/S1600536809003420
_journal_volume 65
_journal_year 2009
_chemical_formula_iupac 'C21 H25 N3 O3'
_chemical_formula_moiety 'C21 H25 N3 O3'
_chemical_formula_sum 'C21 H25 N3 O3'
_chemical_formula_weight 367.44
_chemical_melting_point 443
_chemical_name_systematic
;
2-(4-Isobutylphenyl)-<i>N</i>'-[1-(4-nitrophenyl)ethylidene]propanohydrazide
;
_space_group_IT_number 14
_symmetry_cell_setting monoclinic
_symmetry_space_group_name_Hall '-P 2ybc'
_symmetry_space_group_name_H-M 'P 1 21/c 1'
_atom_sites_solution_hydrogens geom
_atom_sites_solution_primary direct
_atom_sites_solution_secondary difmap
_audit_creation_method SHELXL-97
_cell_angle_alpha 90.00
_cell_angle_beta 122.6770(10)
_cell_angle_gamma 90.00
_cell_formula_units_Z 4
_cell_length_a 13.7343(2)
_cell_length_b 7.9039(2)
_cell_length_c 20.8408(3)
_cell_measurement_reflns_used 5560
_cell_measurement_temperature 100.00(10)
_cell_measurement_theta_max 30.00
_cell_measurement_theta_min 2.02
_cell_volume 1904.29(7)
_computing_cell_refinement 'APEX2 (Bruker, 2005)'
_computing_data_collection 'APEX2 (Bruker, 2005)'
_computing_data_reduction 'SAINT (Bruker, 2005)'
_computing_molecular_graphics 'SHELXTL (Sheldrick, 2008)'
_computing_publication_material
;
SHELXTL (Sheldrick, 2008) and PLATON (Spek, 2003)
;
_computing_structure_refinement 'SHELXTL (Sheldrick, 2008)'
_computing_structure_solution 'SHELXTL (Sheldrick, 2008)'
_diffrn_ambient_temperature 100.00(10)
_diffrn_detector_area_resol_mean 8.33
_diffrn_measured_fraction_theta_full 0.992
_diffrn_measured_fraction_theta_max 0.992
_diffrn_measurement_device_type
;
Bruker SMART APEX2 CCD area-detector
;
_diffrn_measurement_method \w
_diffrn_radiation_monochromator graphite
_diffrn_radiation_source 'fine-focus sealed tube'
_diffrn_radiation_type MoK\a
_diffrn_radiation_wavelength 0.71073
_diffrn_reflns_av_R_equivalents 0.0412
_diffrn_reflns_av_sigmaI/netI 0.0353
_diffrn_reflns_limit_h_max 19
_diffrn_reflns_limit_h_min -19
_diffrn_reflns_limit_k_max 11
_diffrn_reflns_limit_k_min -10
_diffrn_reflns_limit_l_max 29
_diffrn_reflns_limit_l_min -29
_diffrn_reflns_number 24946
_diffrn_reflns_theta_full 30.00
_diffrn_reflns_theta_max 30.00
_diffrn_reflns_theta_min 2.02
_diffrn_standards_number 0
_exptl_absorpt_coefficient_mu 0.087
_exptl_absorpt_correction_T_max 0.9910
_exptl_absorpt_correction_T_min 0.9517
_exptl_absorpt_correction_type multi-scan
_exptl_absorpt_process_details '(<i>SADABS</i>; Bruker, 2005)'
_exptl_crystal_colour Colorless
_exptl_crystal_density_diffrn 1.282
_exptl_crystal_density_method 'not measured'
_exptl_crystal_description Block
_exptl_crystal_F_000 784
_exptl_crystal_size_max 0.58
_exptl_crystal_size_mid 0.20
_exptl_crystal_size_min 0.10
_refine_diff_density_max 0.371
_refine_diff_density_min -0.282
_refine_ls_extinction_method none
_refine_ls_goodness_of_fit_ref 1.049
_refine_ls_hydrogen_treatment constr
_refine_ls_matrix_type full
_refine_ls_number_parameters 248
_refine_ls_number_reflns 5506
_refine_ls_number_restraints 0
_refine_ls_restrained_S_all 1.049
_refine_ls_R_factor_all 0.0612
_refine_ls_R_factor_gt 0.0455
_refine_ls_shift/su_max 0.001
_refine_ls_shift/su_mean 0.000
_refine_ls_structure_factor_coef Fsqd
_refine_ls_weighting_details 'calc w=1/[\s^2^(Fo^2^)+(0.0567P)^2^+0.5875P] where P=(Fo^2^+2Fc^2^)/3'
_refine_ls_weighting_scheme calc
_refine_ls_wR_factor_gt 0.1097
_refine_ls_wR_factor_ref 0.1219
_reflns_number_gt 4402
_reflns_number_total 5506
_reflns_threshold_expression I>2\s(I)
_cod_data_source_file is2386.cif
_cod_data_source_block I
_cod_depositor_comments
;
The following automatic conversions were performed:
'_symmetry_cell_setting' value 'Monoclinic' changed to 'monoclinic'
according to '/home/saulius/struct/CIF-dictionaries/cif_core.dic'
dictionary named 'cif_core.dic' version 2.4.1 from 2010-06-29.

Automatic conversion script
Id: cif_fix_enum 1527 2010-12-29 10:47:43Z saulius 

The following automatic conversions were performed:

'_symmetry_cell_setting' value 'Monoclinic' changed to 'monoclinic'
according to /home/saulius/struct/CIF-dictionaries/cif_core.dic
dictionary named 'cif_core.dic' version 2.4.1 from 2010-06-29.

Automatic conversion script
Id: cif_fix_values 1715 2011-07-08 13:25:40Z adriana 
;
_cod_original_sg_symbol_H-M 'P 21/c'
_cod_database_code 2221117
_cod_database_fobs_code 2221117

loop_
_symmetry_equiv_pos_as_xyz
'x, y, z'
'-x, y+1/2, -z+1/2'
'-x, -y, -z'
'x, -y-1/2, z-1/2'

loop_
_atom_site_type_symbol
_atom_site_label
_atom_site_fract_x
_atom_site_fract_y
_atom_site_fract_z
_atom_site_U_iso_or_equiv
_atom_site_adp_type
_atom_site_calc_flag
_atom_site_refinement_flags
_atom_site_occupancy
_atom_site_disorder_assembly
_atom_site_disorder_group
O O1 0.61564(7) 1.53156(12) 0.98872(5) 0.02087(19) Uani d . 1 . .
O O2 0.39321(8) 0.36757(13) 0.73982(5) 0.0250(2) Uani d . 1 . .
O O3 0.25151(8) 0.31704(13) 0.75538(6) 0.0285(2) Uani d . 1 . .
N N1 0.50374(8) 1.30105(14) 0.94275(6) 0.0169(2) Uani d . 1 . .
H H1 0.4687 1.3350 0.9661 0.020 Uiso d R 1 . .
N N2 0.47995(8) 1.14801(14) 0.90567(5) 0.0162(2) Uani d . 1 . .
N N3 0.32794(9) 0.40891(14) 0.76090(6) 0.0200(2) Uani d . 1 . .
C C1 0.74608(10) 1.05444(16) 0.93547(7) 0.0173(2) Uani d . 1 . .
H H1A 0.6838 1.0228 0.8877 0.021 Uiso calc R 1 . .
C C2 0.83450(10) 0.93944(16) 0.97821(7) 0.0184(2) Uani d . 1 . .
H H2A 0.8310 0.8328 0.9582 0.022 Uiso calc R 1 . .
C C3 0.92861(10) 0.98084(16) 1.05069(7) 0.0176(2) Uani d . 1 . .
C C4 0.93176(10) 1.14328(17) 1.07810(7) 0.0195(2) Uani d . 1 . .
H H4A 0.9937 1.1745 1.1260 0.023 Uiso calc R 1 . .
C C5 0.84359(10) 1.25954(17) 1.03485(7) 0.0180(2) Uani d . 1 . .
H H5A 0.8479 1.3672 1.0542 0.022 Uiso calc R 1 . .
C C6 0.74891(10) 1.21660(16) 0.96282(6) 0.0158(2) Uani d . 1 . .
C C7 0.65444(10) 1.34418(16) 0.91325(7) 0.0168(2) Uani d . 1 . .
H H7A 0.5983 1.2892 0.8649 0.020 Uiso calc R 1 . .
C C8 0.59144(10) 1.40054(16) 0.95135(6) 0.0162(2) Uani d . 1 . .
C C9 0.39775(9) 1.05845(16) 0.90156(6) 0.0159(2) Uani d . 1 . .
C C10 0.37649(10) 0.89227(16) 0.86281(6) 0.0158(2) Uani d . 1 . .
C C11 0.42259(10) 0.85604(17) 0.81818(7) 0.0188(2) Uani d . 1 . .
H H11A 0.4638 0.9391 0.8110 0.023 Uiso calc R 1 . .
C C12 0.40751(10) 0.69891(17) 0.78498(7) 0.0193(2) Uani d . 1 . .
H H12A 0.4395 0.6750 0.7564 0.023 Uiso calc R 1 . .
C C13 0.34376(10) 0.57704(16) 0.79498(6) 0.0173(2) Uani d . 1 . .
C C14 0.29521(10) 0.60950(17) 0.83742(7) 0.0187(2) Uani d . 1 . .
H H14A 0.2521 0.5272 0.8431 0.022 Uiso calc R 1 . .
C C15 0.31236(10) 0.76689(17) 0.87100(7) 0.0185(2) Uani d . 1 . .
H H15A 0.2804 0.7897 0.8997 0.022 Uiso calc R 1 . .
C C16 1.02083(10) 0.85055(17) 1.09705(7) 0.0202(2) Uani d . 1 . .
H H16A 1.0898 0.9078 1.1368 0.024 Uiso calc R 1 . .
H H16B 1.0405 0.7935 1.0643 0.024 Uiso calc R 1 . .
C C17 0.98418(10) 0.71672(17) 1.13418(7) 0.0184(2) Uani d . 1 . .
H H17A 0.9073 0.6748 1.0951 0.022 Uiso calc R 1 . .
C C18 1.06782(11) 0.56769(18) 1.16314(8) 0.0241(3) Uani d . 1 . .
H H18A 1.0453 0.4871 1.1873 0.036 Uiso calc R 1 . .
H H18B 1.1447 0.6073 1.1993 0.036 Uiso calc R 1 . .
H H18C 1.0661 0.5148 1.1211 0.036 Uiso calc R 1 . .
C C19 0.97652(11) 0.7941(2) 1.19870(7) 0.0249(3) Uani d . 1 . .
H H19A 0.9454 0.7121 1.2169 0.037 Uiso calc R 1 . .
H H19B 0.9270 0.8916 1.1800 0.037 Uiso calc R 1 . .
H H19C 1.0524 0.8271 1.2397 0.037 Uiso calc R 1 . .
C C20 0.70381(11) 1.49872(18) 0.89582(8) 0.0226(3) Uani d . 1 . .
H H20A 0.7384 1.4634 0.8685 0.034 Uiso calc R 1 . .
H H20B 0.7613 1.5519 0.9427 0.034 Uiso calc R 1 . .
H H20C 0.6427 1.5776 0.8654 0.034 Uiso calc R 1 . .
C C21 0.32900(10) 1.11330(18) 0.93465(7) 0.0203(3) Uani d . 1 . .
H H21A 0.2933 1.2206 0.9134 0.030 Uiso calc R 1 . .
H H21B 0.3794 1.1236 0.9890 0.030 Uiso calc R 1 . .
H H21C 0.2703 1.0307 0.9227 0.030 Uiso calc R 1 . .

loop_
_atom_site_aniso_label
_atom_site_aniso_U_11
_atom_site_aniso_U_22
_atom_site_aniso_U_33
_atom_site_aniso_U_12
_atom_site_aniso_U_13
_atom_site_aniso_U_23
O1 0.0209(4) 0.0185(5) 0.0261(4) -0.0017(4) 0.0145(4) -0.0043(4)
O2 0.0296(5) 0.0246(5) 0.0256(4) 0.0039(4) 0.0180(4) -0.0002(4)
O3 0.0281(5) 0.0212(5) 0.0368(5) -0.0066(4) 0.0178(4) -0.0043(4)
N1 0.0166(4) 0.0165(5) 0.0205(5) 0.0000(4) 0.0119(4) -0.0017(4)
N2 0.0159(4) 0.0148(5) 0.0172(4) 0.0005(4) 0.0085(4) 0.0000(4)
N3 0.0211(5) 0.0181(5) 0.0180(5) 0.0016(4) 0.0088(4) 0.0020(4)
C1 0.0178(5) 0.0173(6) 0.0187(5) -0.0028(5) 0.0110(4) -0.0025(5)
C2 0.0221(6) 0.0140(6) 0.0243(6) -0.0011(5) 0.0159(5) -0.0013(5)
C3 0.0171(5) 0.0164(6) 0.0240(5) -0.0009(5) 0.0142(5) 0.0017(5)
C4 0.0164(5) 0.0205(7) 0.0209(5) -0.0024(5) 0.0097(5) -0.0013(5)
C5 0.0183(5) 0.0157(6) 0.0216(5) -0.0011(5) 0.0117(5) -0.0023(5)
C6 0.0152(5) 0.0164(6) 0.0196(5) -0.0007(5) 0.0119(4) 0.0003(5)
C7 0.0165(5) 0.0179(6) 0.0182(5) 0.0005(5) 0.0109(4) 0.0002(5)
C8 0.0144(5) 0.0172(6) 0.0161(5) 0.0022(5) 0.0076(4) 0.0021(5)
C9 0.0132(5) 0.0187(6) 0.0151(5) 0.0025(5) 0.0071(4) 0.0022(4)
C10 0.0132(5) 0.0177(6) 0.0150(5) 0.0016(5) 0.0066(4) 0.0018(4)
C11 0.0185(5) 0.0210(6) 0.0197(5) -0.0026(5) 0.0122(5) 0.0003(5)
C12 0.0194(5) 0.0223(6) 0.0180(5) -0.0009(5) 0.0112(5) -0.0008(5)
C13 0.0159(5) 0.0172(6) 0.0158(5) 0.0011(5) 0.0066(4) 0.0001(5)
C14 0.0168(5) 0.0189(6) 0.0208(5) -0.0004(5) 0.0104(5) 0.0029(5)
C15 0.0165(5) 0.0216(6) 0.0192(5) 0.0010(5) 0.0109(4) 0.0013(5)
C16 0.0174(5) 0.0192(6) 0.0269(6) 0.0016(5) 0.0140(5) 0.0027(5)
C17 0.0163(5) 0.0188(6) 0.0202(5) -0.0007(5) 0.0100(4) 0.0007(5)
C18 0.0240(6) 0.0213(7) 0.0270(6) 0.0026(6) 0.0136(5) 0.0043(5)
C19 0.0217(6) 0.0319(8) 0.0221(6) 0.0016(6) 0.0125(5) 0.0005(6)
C20 0.0229(6) 0.0221(7) 0.0271(6) 0.0002(5) 0.0162(5) 0.0036(5)
C21 0.0183(5) 0.0209(6) 0.0263(6) -0.0006(5) 0.0150(5) -0.0014(5)

loop_
_atom_type_symbol
_atom_type_description
_atom_type_scat_dispersion_real
_atom_type_scat_dispersion_imag
_atom_type_scat_source
C C 0.0033 0.0016 'International Tables Vol C Tables 4.2.6.8 and 6.1.1.4'
H H 0.0000 0.0000 'International Tables Vol C Tables 4.2.6.8 and 6.1.1.4'
N N 0.0061 0.0033 'International Tables Vol C Tables 4.2.6.8 and 6.1.1.4'
O O 0.0106 0.0060 'International Tables Vol C Tables 4.2.6.8 and 6.1.1.4'

loop_
_geom_angle_atom_site_label_1
_geom_angle_atom_site_label_2
_geom_angle_atom_site_label_3
_geom_angle_site_symmetry_1
_geom_angle_site_symmetry_3
_geom_angle
_geom_angle_publ_flag
C8 N1 N2 . . 120.30(9) ?
C8 N1 H1 . . 116.9 ?
N2 N1 H1 . . 122.5 ?
C9 N2 N1 . . 116.84(10) ?
O3 N3 O2 . . 123.84(12) ?
O3 N3 C13 . . 118.43(10) ?
O2 N3 C13 . . 117.73(10) ?
C2 C1 C6 . . 121.19(11) ?
C2 C1 H1A . . 119.4 ?
C6 C1 H1A . . 119.4 ?
C1 C2 C3 . . 121.25(12) ?
C1 C2 H2A . . 119.4 ?
C3 C2 H2A . . 119.4 ?
C4 C3 C2 . . 117.64(11) ?
C4 C3 C16 . . 122.38(11) ?
C2 C3 C16 . . 119.96(12) ?
C5 C4 C3 . . 121.14(11) ?
C5 C4 H4A . . 119.4 ?
C3 C4 H4A . . 119.4 ?
C4 C5 C6 . . 120.94(12) ?
C4 C5 H5A . . 119.5 ?
C6 C5 H5A . . 119.5 ?
C1 C6 C5 . . 117.83(11) ?
C1 C6 C7 . . 120.37(11) ?
C5 C6 C7 . . 121.72(11) ?
C8 C7 C6 . . 110.83(9) ?
C8 C7 C20 . . 109.81(11) ?
C6 C7 C20 . . 111.38(10) ?
C8 C7 H7A . . 108.2 ?
C6 C7 H7A . . 108.2 ?
C20 C7 H7A . . 108.2 ?
O1 C8 N1 . . 119.05(10) ?
O1 C8 C7 . . 122.79(11) ?
N1 C8 C7 . . 118.16(11) ?
N2 C9 C10 . . 115.30(10) ?
N2 C9 C21 . . 123.58(12) ?
C10 C9 C21 . . 121.11(10) ?
C15 C10 C11 . . 118.33(11) ?
C15 C10 C9 . . 120.84(10) ?
C11 C10 C9 . . 120.81(11) ?
C12 C11 C10 . . 120.94(11) ?
C12 C11 H11A . . 119.5 ?
C10 C11 H11A . . 119.5 ?
C11 C12 C13 . . 118.92(10) ?
C11 C12 H12A . . 120.5 ?
C13 C12 H12A . . 120.5 ?
C14 C13 C12 . . 121.66(12) ?
C14 C13 N3 . . 118.64(11) ?
C12 C13 N3 . . 119.70(10) ?
C15 C14 C13 . . 118.61(11) ?
C15 C14 H14A . . 120.7 ?
C13 C14 H14A . . 120.7 ?
C14 C15 C10 . . 121.51(10) ?
C14 C15 H15A . . 119.2 ?
C10 C15 H15A . . 119.2 ?
C3 C16 C17 . . 113.56(10) ?
C3 C16 H16A . . 108.9 ?
C17 C16 H16A . . 108.9 ?
C3 C16 H16B . . 108.9 ?
C17 C16 H16B . . 108.9 ?
H16A C16 H16B . . 107.7 ?
C18 C17 C19 . . 110.81(10) ?
C18 C17 C16 . . 110.33(10) ?
C19 C17 C16 . . 111.19(11) ?
C18 C17 H17A . . 108.1 ?
C19 C17 H17A . . 108.1 ?
C16 C17 H17A . . 108.1 ?
C17 C18 H18A . . 109.5 ?
C17 C18 H18B . . 109.5 ?
H18A C18 H18B . . 109.5 ?
C17 C18 H18C . . 109.5 ?
H18A C18 H18C . . 109.5 ?
H18B C18 H18C . . 109.5 ?
C17 C19 H19A . . 109.5 ?
C17 C19 H19B . . 109.5 ?
H19A C19 H19B . . 109.5 ?
C17 C19 H19C . . 109.5 ?
H19A C19 H19C . . 109.5 ?
H19B C19 H19C . . 109.5 ?
C7 C20 H20A . . 109.5 ?
C7 C20 H20B . . 109.5 ?
H20A C20 H20B . . 109.5 ?
C7 C20 H20C . . 109.5 ?
H20A C20 H20C . . 109.5 ?
H20B C20 H20C . . 109.5 ?
C9 C21 H21A . . 109.5 ?
C9 C21 H21B . . 109.5 ?
H21A C21 H21B . . 109.5 ?
C9 C21 H21C . . 109.5 ?
H21A C21 H21C . . 109.5 ?
H21B C21 H21C . . 109.5 ?

loop_
_geom_bond_atom_site_label_1
_geom_bond_atom_site_label_2
_geom_bond_site_symmetry_2
_geom_bond_distance
_geom_bond_publ_flag
O1 C8 . 1.2288(15) ?
O2 N3 . 1.2364(13) ?
O3 N3 . 1.2297(14) ?
N1 C8 . 1.3668(15) ?
N1 N2 . 1.3764(15) ?
N1 H1 . 0.8906 ?
N2 C9 . 1.2956(15) ?
N3 C13 . 1.4667(17) ?
C1 C2 . 1.3879(18) ?
C1 C6 . 1.3947(17) ?
C1 H1A . 0.9300 ?
C2 C3 . 1.3969(17) ?
C2 H2A . 0.9300 ?
C3 C4 . 1.3964(18) ?
C3 C16 . 1.5089(17) ?
C4 C5 . 1.3945(18) ?
C4 H4A . 0.9300 ?
C5 C6 . 1.3971(17) ?
C5 H5A . 0.9300 ?
C6 C7 . 1.5232(17) ?
C7 C8 . 1.5231(15) ?
C7 C20 . 1.5328(18) ?
C7 H7A . 0.9800 ?
C9 C10 . 1.4860(18) ?
C9 C21 . 1.5027(15) ?
C10 C15 . 1.3962(17) ?
C10 C11 . 1.4083(15) ?
C11 C12 . 1.3819(18) ?
C11 H11A . 0.9300 ?
C12 C13 . 1.3910(17) ?
C12 H12A . 0.9300 ?
C13 C14 . 1.3892(16) ?
C14 C15 . 1.3837(18) ?
C14 H14A . 0.9300 ?
C15 H15A . 0.9300 ?
C16 C17 . 1.5465(17) ?
C16 H16A . 0.9700 ?
C16 H16B . 0.9700 ?
C17 C18 . 1.5241(18) ?
C17 C19 . 1.5315(17) ?
C17 H17A . 0.9800 ?
C18 H18A . 0.9600 ?
C18 H18B . 0.9600 ?
C18 H18C . 0.9600 ?
C19 H19A . 0.9600 ?
C19 H19B . 0.9600 ?
C19 H19C . 0.9600 ?
C20 H20A . 0.9600 ?
C20 H20B . 0.9600 ?
C20 H20C . 0.9600 ?
C21 H21A . 0.9600 ?
C21 H21B . 0.9600 ?
C21 H21C . 0.9600 ?

loop_
_geom_hbond_atom_site_label_D
_geom_hbond_atom_site_label_H
_geom_hbond_atom_site_label_A
_geom_hbond_site_symmetry_A
_geom_hbond_distance_DH
_geom_hbond_distance_HA
_geom_hbond_distance_DA
_geom_hbond_angle_DHA
_geom_hbond_publ_flag
N1 H1 O1 3_687 0.89 2.13 3.0012(16) 167 y
C1 H1A O2 2_656 0.93 2.58 3.4118(15) 149 y
C16 H16B Cg1 3_777 0.97 2.88 3.6113(16) 133 y
C18 H18B Cg2 4_665 0.96 2.99 3.9348(16) 167 y
C21 H21C Cg1 3_677 0.96 2.80 3.5600(16) 137 y

loop_
_geom_torsion_atom_site_label_1
_geom_torsion_atom_site_label_2
_geom_torsion_atom_site_label_3
_geom_torsion_atom_site_label_4
_geom_torsion_site_symmetry_1
_geom_torsion_site_symmetry_2
_geom_torsion_site_symmetry_3
_geom_torsion_site_symmetry_4
_geom_torsion
_geom_torsion_publ_flag
C8 N1 N2 C9 . . . . 178.11(10) ?
C6 C1 C2 C3 . . . . 1.07(17) ?
C1 C2 C3 C4 . . . . -1.20(17) ?
C1 C2 C3 C16 . . . . 177.46(10) ?
C2 C3 C4 C5 . . . . 0.48(17) ?
C16 C3 C4 C5 . . . . -178.13(10) ?
C3 C4 C5 C6 . . . . 0.37(17) ?
C2 C1 C6 C5 . . . . -0.19(16) ?
C2 C1 C6 C7 . . . . 176.58(10) ?
C4 C5 C6 C1 . . . . -0.52(16) ?
C4 C5 C6 C7 . . . . -177.24(10) ?
C1 C6 C7 C8 . . . . 120.04(12) ?
C5 C6 C7 C8 . . . . -63.31(14) ?
C1 C6 C7 C20 . . . . -117.38(12) ?
C5 C6 C7 C20 . . . . 59.26(14) ?
N2 N1 C8 O1 . . . . -175.54(10) ?
N2 N1 C8 C7 . . . . 5.01(16) ?
C6 C7 C8 O1 . . . . 96.99(14) ?
C20 C7 C8 O1 . . . . -26.50(16) ?
C6 C7 C8 N1 . . . . -83.58(13) ?
C20 C7 C8 N1 . . . . 152.94(11) ?
N1 N2 C9 C10 . . . . -178.57(9) ?
N1 N2 C9 C21 . . . . 0.07(16) ?
N2 C9 C10 C15 . . . . 163.79(11) ?
C21 C9 C10 C15 . . . . -14.89(17) ?
N2 C9 C10 C11 . . . . -14.87(16) ?
C21 C9 C10 C11 . . . . 166.45(11) ?
C15 C10 C11 C12 . . . . -1.73(17) ?
C9 C10 C11 C12 . . . . 176.97(11) ?
C10 C11 C12 C13 . . . . 1.28(18) ?
C11 C12 C13 C14 . . . . -0.03(18) ?
C11 C12 C13 N3 . . . . -179.31(11) ?
O3 N3 C13 C14 . . . . 16.88(16) ?
O2 N3 C13 C14 . . . . -162.63(11) ?
O3 N3 C13 C12 . . . . -163.82(11) ?
O2 N3 C13 C12 . . . . 16.67(16) ?
C12 C13 C14 C15 . . . . -0.72(18) ?
N3 C13 C14 C15 . . . . 178.56(10) ?
C13 C14 C15 C10 . . . . 0.24(18) ?
C11 C10 C15 C14 . . . . 0.95(17) ?
C9 C10 C15 C14 . . . . -177.74(11) ?
C4 C3 C16 C17 . . . . 101.68(13) ?
C2 C3 C16 C17 . . . . -76.91(14) ?
C3 C16 C17 C18 . . . . 166.22(11) ?
C3 C16 C17 C19 . . . . -70.42(14) ?
